data_7120519
loop_
_publ_author_name
'Ferreira, Renan B.'
'Figueroa, Jose M.'
'Fagnani, Danielle E.'
'Abboud, Khalil A.'
'Castellano, Ronald K.'

_publ_section_title
;
 Benzotrifuran (BTFuran): a building block for \p-conjugated systems
;
_journal_name_full 'Chem. Commun.'
_journal_paper_doi 10.1039/C7CC04505K
_journal_year 2017
_chemical_formula_sum 'C12 H6 O3'
_chemical_formula_weight 198.17
_space_group_crystal_system hexagonal
_space_group_IT_number 170
_space_group_name_Hall 'P 65'
_space_group_name_H-M_alt 'P 65'
_symmetry_space_group_name_Hall 'P 65'
_symmetry_space_group_name_H-M 'P 65'
_atom_sites_solution_hydrogens geom
_audit_creation_method SHELXL-2013
_audit_update_record
;
2017-05-19 deposited with the CCDC.
2017-08-07 downloaded from the CCDC.
;
_cell_angle_alpha 90
_cell_angle_beta 90
_cell_angle_gamma 120
_cell_formula_units_Z 6
_cell_length_a 8.7768(4)
_cell_length_b 8.7768(4)
_cell_length_c 19.3349(9)
_cell_measurement_reflns_used 9991
_cell_measurement_temperature 100(2)
_cell_measurement_theta_max 28.0
_cell_measurement_theta_min 2.0
_cell_volume 1289.87(10)
_computing_cell_refinement 'Bruker APEX2 (Bruker, 2014)'
_computing_data_collection 'Bruker APEX2 (Bruker, 2014)'
_computing_data_reduction 'Bruker SAINT (Bruker, 2014)'
_computing_molecular_graphics 'SHELXTL-2014 (Bruker, 2014)'
_computing_publication_material 'SHELXTL-2014 (Bruker, 2014)'
_computing_structure_refinement 'SHELXTL-2014 (Bruker, 2014)'
_computing_structure_solution 'SHELXTL-2014 (Bruker, 2014)'
_diffrn_ambient_temperature 100(2)
_diffrn_measured_fraction_theta_full 0.998
_diffrn_measured_fraction_theta_max 0.999
_diffrn_measurement_device_type 'Bruker APEX-II DUO'
_diffrn_measurement_method 'phi and omega scans'
_diffrn_radiation_type MoK\a
_diffrn_radiation_wavelength 0.71073
_diffrn_reflns_av_R_equivalents 0.0225
_diffrn_reflns_av_unetI/netI 0.0109
_diffrn_reflns_Laue_measured_fraction_full 0.998
_diffrn_reflns_Laue_measured_fraction_max 0.999
_diffrn_reflns_limit_h_max 11
_diffrn_reflns_limit_h_min -11
_diffrn_reflns_limit_k_max 11
_diffrn_reflns_limit_k_min -11
_diffrn_reflns_limit_l_max 25
_diffrn_reflns_limit_l_min -24
_diffrn_reflns_number 24932
_diffrn_reflns_point_group_measured_fraction_full 0.998
_diffrn_reflns_point_group_measured_fraction_max 0.999
_diffrn_reflns_theta_full 25.242
_diffrn_reflns_theta_max 27.461
_diffrn_reflns_theta_min 2.680
_diffrn_source 'fine-focus sealed tube'
_exptl_absorpt_coefficient_mu 0.111
_exptl_absorpt_correction_T_max 0.9948
_exptl_absorpt_correction_T_min 0.9883
_exptl_absorpt_correction_type analytical
_exptl_absorpt_process_details 'based on measured indexed crystal faces, Bruker SHELXTL2014 (Sheldrick, 2014)'
_exptl_crystal_colour colourless
_exptl_crystal_density_diffrn 1.531
_exptl_crystal_description plates
_exptl_crystal_F_000 612
_exptl_crystal_size_max 0.228
_exptl_crystal_size_mid 0.129
_exptl_crystal_size_min 0.114
_refine_diff_density_max 0.320
_refine_diff_density_min -0.184
_refine_diff_density_rms 0.043
_refine_ls_abs_structure_details
; 
 Flack x determined using 896 quotients [(I+)-(I-)]/[(I+)+(I-)] 
 (Parsons and Flack (2004), Acta Cryst. A60, s61). 
;
_refine_ls_abs_structure_Flack 0.5(2)
_refine_ls_extinction_method none
_refine_ls_goodness_of_fit_ref 1.110
_refine_ls_hydrogen_treatment constr
_refine_ls_matrix_type full
_refine_ls_number_parameters 136
_refine_ls_number_reflns 1972
_refine_ls_number_restraints 1
_refine_ls_restrained_S_all 1.110
_refine_ls_R_factor_all 0.0313
_refine_ls_R_factor_gt 0.0299
_refine_ls_shift/su_max 0.000
_refine_ls_shift/su_mean 0.000
_refine_ls_structure_factor_coef Fsqd
_refine_ls_weighting_details 'w=1/[\s^2^(Fo^2^)+(0.0422P)^2^+0.3152P] where P=(Fo^2^+2Fc^2^)/3'
_refine_ls_weighting_scheme calc
_refine_ls_wR_factor_gt 0.0783
_refine_ls_wR_factor_ref 0.0789
_reflns_Friedel_coverage 0.941
_reflns_Friedel_fraction_full 0.999
_reflns_Friedel_fraction_max 0.999
_reflns_number_gt 1897
_reflns_number_total 1972
_reflns_threshold_expression 'I > 2\s(I)'
_cod_data_source_file c7cc04505k2.cif
_cod_data_source_block renan2
_cod_original_cell_volume 1289.87(13)
_cod_database_code 7120519
_shelx_space_group_comment
; 
The symmetry employed for this shelxl refinement is uniquely defined 
by the following loop, which should always be used as a source of 
symmetry information in preference to the above space-group names. 
They are only intended as comments. 
;
_shelx_estimated_absorpt_t_min 0.975
_shelx_estimated_absorpt_t_max 0.987
_shelxl_version_number 2013-3

loop_
_space_group_symop_operation_xyz
'x, y, z'
'-y, x-y, z+2/3'
'-x+y, -x, z+1/3'
'-x, -y, z+1/2'
'y, -x+y, z+1/6'
'x-y, x, z+5/6'

loop_
_atom_site_label
_atom_site_type_symbol
_atom_site_fract_x
_atom_site_fract_y
_atom_site_fract_z
_atom_site_U_iso_or_equiv
_atom_site_adp_type
_atom_site_occupancy
_atom_site_site_symmetry_order
_atom_site_calc_flag
_atom_site_refinement_flags_posn
_atom_site_refinement_flags_adp
O1 O 0.3526(2) 0.03157(19) 0.15167(8) 0.0182(3) Uani 1 1 d . .
O2 O -0.17661(18) 0.04799(19) 0.17796(9) 0.0177(3) Uani 1 1 d . .
O3 O 0.37344(19) 0.57761(19) 0.18033(8) 0.0199(4) Uani 1 1 d . .
C1 C 0.2779(3) 0.1351(3) 0.16038(10) 0.0143(4) Uani 1 1 d . .
C2 C 0.0954(3) 0.0328(3) 0.16306(10) 0.0137(4) Uani 1 1 d . .
C3 C 0.0025(2) 0.1234(3) 0.17276(10) 0.0144(4) Uani 1 1 d . .
C4 C 0.0834(3) 0.3051(3) 0.17866(11) 0.0145(4) Uani 1 1 d . .
C5 C 0.2676(3) 0.3986(3) 0.17487(11) 0.0159(4) Uani 1 1 d . .
C6 C 0.3695(3) 0.3194(3) 0.16607(10) 0.0156(4) Uani 1 1 d . .
C7 C 0.2131(3) -0.1396(3) 0.14826(11) 0.0190(4) Uani 1 1 d . .
H7A H 0.2261 -0.2399 0.1423 0.023 Uiso 1 1 calc R U
C8 C 0.0566(3) -0.1465(3) 0.15448(11) 0.0176(4) Uani 1 1 d . .
H8A H -0.0566 -0.2489 0.1534 0.021 Uiso 1 1 calc R U
C9 C -0.2080(3) 0.1862(3) 0.18664(12) 0.0192(4) Uani 1 1 d . .
H9A H -0.3220 0.1726 0.1911 0.023 Uiso 1 1 calc R U
C10 C -0.0568(3) 0.3435(3) 0.18801(11) 0.0183(4) Uani 1 1 d . .
H10A H -0.0456 0.4561 0.1939 0.022 Uiso 1 1 calc R U
C11 C 0.5441(3) 0.6095(3) 0.17517(13) 0.0227(5) Uani 1 1 d . .
H11A H 0.6456 0.7232 0.1776 0.027 Uiso 1 1 calc R U
C12 C 0.5491(3) 0.4601(3) 0.16632(13) 0.0214(5) Uani 1 1 d . .
H12A H 0.6512 0.4497 0.1612 0.026 Uiso 1 1 calc R U

loop_
_atom_site_aniso_label
_atom_site_aniso_U_11
_atom_site_aniso_U_22
_atom_site_aniso_U_33
_atom_site_aniso_U_23
_atom_site_aniso_U_13
_atom_site_aniso_U_12
O1 0.0186(7) 0.0146(7) 0.0230(7) -0.0003(6) 0.0000(6) 0.0095(6)
O2 0.0121(7) 0.0175(7) 0.0234(8) 0.0005(6) 0.0010(6) 0.0074(6)
O3 0.0164(7) 0.0125(7) 0.0277(8) -0.0007(6) -0.0027(6) 0.0049(6)
C1 0.0138(9) 0.0161(10) 0.0142(9) 0.0001(7) -0.0007(7) 0.0084(8)
C2 0.0133(9) 0.0131(9) 0.0132(8) -0.0006(7) -0.0009(7) 0.0055(8)
C3 0.0133(9) 0.0144(9) 0.0129(8) 0.0005(7) 0.0009(7) 0.0049(8)
C4 0.0153(9) 0.0140(9) 0.0150(9) -0.0001(7) -0.0006(7) 0.0079(8)
C5 0.0170(9) 0.0126(9) 0.0156(9) 0.0000(7) -0.0021(8) 0.0055(8)
C6 0.0121(8) 0.0155(9) 0.0169(9) 0.0009(7) -0.0013(7) 0.0052(8)
C7 0.0222(11) 0.0134(9) 0.022(1) 0.0001(8) 0.0007(8) 0.0094(8)
C8 0.0199(10) 0.0132(9) 0.0182(9) 0.0008(7) 0.0012(8) 0.0072(8)
C9 0.0167(9) 0.0201(10) 0.0229(11) 0.0008(8) 0.0010(8) 0.0107(8)
C10 0.0186(10) 0.0203(10) 0.0197(10) 0.0006(8) 0.0006(8) 0.0124(9)
C11 0.0126(9) 0.0164(10) 0.0317(12) 0.0014(9) -0.0037(9) 0.0016(8)
C12 0.0122(10) 0.0176(10) 0.0295(11) 0.0023(9) -0.0025(8) 0.0036(8)

loop_
_atom_type_symbol
_atom_type_description
_atom_type_scat_dispersion_real
_atom_type_scat_dispersion_imag
_atom_type_scat_source
C C 0.0033 0.0016 'International Tables Vol C Tables 4.2.6.8 and 6.1.1.4'
H H 0.0000 0.0000 'International Tables Vol C Tables 4.2.6.8 and 6.1.1.4'
O O 0.0106 0.0060 'International Tables Vol C Tables 4.2.6.8 and 6.1.1.4'

loop_
_geom_angle_atom_site_label_1
_geom_angle_atom_site_label_2
_geom_angle_atom_site_label_3
_geom_angle
C1 O1 C7 105.58(16)
C3 O2 C9 105.61(15)
C5 O3 C11 105.73(17)
O1 C1 C2 110.73(17)
O1 C1 C6 125.76(18)
C2 C1 C6 123.51(19)
C1 C2 C3 116.43(18)
C1 C2 C8 105.55(17)
C3 C2 C8 138.02(18)
O2 C3 C4 110.63(18)
O2 C3 C2 125.86(18)
C4 C3 C2 123.52(17)
C3 C4 C5 116.45(18)
C3 C4 C10 105.85(18)
C5 C4 C10 137.69(19)
O3 C5 C6 110.18(17)
O3 C5 C4 126.07(19)
C6 C5 C4 123.74(18)
C5 C6 C1 116.35(18)
C5 C6 C12 105.86(18)
C1 C6 C12 137.8(2)
C8 C7 O1 111.83(19)
C8 C7 H7A 124.1
O1 C7 H7A 124.1
C7 C8 C2 106.31(18)
C7 C8 H8A 126.8
C2 C8 H8A 126.8
C10 C9 O2 111.92(18)
C10 C9 H9A 124.0
O2 C9 H9A 124.0
C9 C10 C4 105.98(19)
C9 C10 H10A 127.0
C4 C10 H10A 127.0
C12 C11 O3 111.84(19)
C12 C11 H11A 124.1
O3 C11 H11A 124.1
C11 C12 C6 106.4(2)
C11 C12 H12A 126.8
C6 C12 H12A 126.8

loop_
_geom_bond_atom_site_label_1
_geom_bond_atom_site_label_2
_geom_bond_distance
O1 C1 1.371(2)
O1 C7 1.386(3)
O2 C3 1.371(2)
O2 C9 1.382(3)
O3 C5 1.372(2)
O3 C11 1.383(3)
C1 C2 1.391(3)
C1 C6 1.405(3)
C2 C3 1.407(3)
C2 C8 1.443(3)
C3 C4 1.389(3)
C4 C5 1.402(3)
C4 C10 1.441(3)
C5 C6 1.391(3)
C6 C12 1.436(3)
C7 C8 1.350(3)
C7 H7A 0.9500
C8 H8A 0.9500
C9 C10 1.355(3)
C9 H9A 0.9500
C10 H10A 0.9500
C11 C12 1.345(3)
C11 H11A 0.9500
C12 H12A 0.9500
